data_2011279
loop_
_publ_author_name
'Ng, Seik Weng'
'Shanmuga Sundara Raj, S.'
'Fun, Hoong-Kun'
'Razak, Ibrahim Abdul'
'Hook, James M.'

_publ_section_title
;
 Linear chains in polymeric dicyclohexylammonium
 tributyl(4-oxo-4<i>H</i>-pyran-2,6-dicarboxylato)stannate and
 methylphenylammonium tributyl(pyridine-2,6-dicarboxylato)stannate
 containing trigonal bipyramidal tin
;
_journal_issue 8
_journal_name_full 'Acta Crystallographica Section C'
_journal_page_first 966
_journal_page_last 968
_journal_paper_doi 10.1107/S0108270100008106
_journal_volume 56
_journal_year 2000
_chemical_formula_iupac '(C7 H10 N)[Sn(C7 H3 NO4 )(C4 H9 )3 ]'
_chemical_formula_moiety 'C7 H10 N+ , C19 H30 N O4 Sn - '
_chemical_formula_sum 'C26 H40 N2 O4 Sn'
_chemical_formula_weight 563.29
_chemical_name_systematic
;
  Methylphenylammonium 2,6-pyridinedicarboxylatotributylstannate
;
_space_group_IT_number 14
_symmetry_cell_setting monoclinic
_symmetry_space_group_name_Hall '-P 2yn'
_symmetry_space_group_name_H-M 'P 1 21/n 1'
_audit_creation_method SHELXL-97
_cell_angle_alpha 90.00
_cell_angle_beta 102.9810(10)
_cell_angle_gamma 90.00
_cell_formula_units_Z 4
_cell_length_a 17.7536(3)
_cell_length_b 9.37460(10)
_cell_length_c 17.8985(2)
_cell_measurement_reflns_used 5832
_cell_measurement_temperature 298(2)
_cell_measurement_theta_max 28.27
_cell_measurement_theta_min 2.82
_cell_volume 2902.77(7)
_computing_cell_refinement 'SAINT (Siemens, 1996)'
_computing_data_collection 'SMART (Siemens, 1996)'
_computing_data_reduction SAINT
_computing_molecular_graphics 'ORTEP-II (Johnson, 1976)'
_computing_publication_material SHELXL97
_computing_structure_refinement 'SHELXL97 (Sheldrick, 1997)'
_computing_structure_solution 'SHELXS97 (Sheldrick, 1997)'
_diffrn_ambient_temperature 298(2)
_diffrn_measured_fraction_theta_full .991
_diffrn_measured_fraction_theta_max .991
_diffrn_measurement_device_type 'Siemens SMART CCD area-detector diffractometer'
_diffrn_measurement_method '\w scan'
_diffrn_radiation_monochromator graphite
_diffrn_radiation_source 'fine-focus sealed tube'
_diffrn_radiation_type MoK\a
_diffrn_radiation_wavelength .71073
_diffrn_reflns_av_R_equivalents .0585
_diffrn_reflns_av_sigmaI/netI .0652
_diffrn_reflns_limit_h_max 12
_diffrn_reflns_limit_h_min -23
_diffrn_reflns_limit_k_max 12
_diffrn_reflns_limit_k_min -12
_diffrn_reflns_limit_l_max 23
_diffrn_reflns_limit_l_min -23
_diffrn_reflns_number 19786
_diffrn_reflns_theta_full 28.27
_diffrn_reflns_theta_max 28.27
_diffrn_reflns_theta_min 2.84
_exptl_absorpt_coefficient_mu .910
_exptl_absorpt_correction_T_max .8533
_exptl_absorpt_correction_T_min .6903
_exptl_absorpt_correction_type empirical
_exptl_absorpt_process_details '(SADABS; Sheldrick, 1996)'
_exptl_crystal_colour Colorless
_exptl_crystal_density_diffrn 1.289
_exptl_crystal_density_method 'not measured'
_exptl_crystal_description Block
_exptl_crystal_F_000 1168
_exptl_crystal_size_max .44
_exptl_crystal_size_mid .22
_exptl_crystal_size_min .18
_refine_diff_density_max .878
_refine_diff_density_min -1.082
_refine_ls_extinction_method none
_refine_ls_goodness_of_fit_ref 1.060
_refine_ls_hydrogen_treatment constr
_refine_ls_matrix_type full
_refine_ls_number_parameters 307
_refine_ls_number_reflns 7133
_refine_ls_number_restraints 20
_refine_ls_restrained_S_all 1.067
_refine_ls_R_factor_all .0701
_refine_ls_R_factor_gt .0488
_refine_ls_shift/su_max .001
_refine_ls_shift/su_mean .000
_refine_ls_structure_factor_coef Fsqd
_refine_ls_weighting_details 'calc w = 1/[\s^2^(Fo^2^)+(0.0751P)^2^+0.3874P] where P=(Fo^2^+2Fc^2^)/3'
_refine_ls_weighting_scheme calc
_refine_ls_wR_factor_ref .1552
_reflns_number_gt 4770
_reflns_number_total 7133
_reflns_threshold_expression I>2\s(I)
_cod_data_source_file sk1382.cif
_cod_data_source_block II
_cod_depositor_comments
;
The following automatic conversions were performed:
'_symmetry_cell_setting' value 'Monoclinic' changed to 'monoclinic'
according to '/home/saulius/struct/CIF-dictionaries/cif_core.dic'
dictionary named 'cif_core.dic' version 2.4.1 from 2010-06-29.

Automatic conversion script
Id: cif_fix_enum 1527 2010-12-29 10:47:43Z saulius 

The following automatic conversions were performed:

'_symmetry_cell_setting' value 'Monoclinic' changed to 'monoclinic'
according to /home/saulius/struct/CIF-dictionaries/cif_core.dic
dictionary named 'cif_core.dic' version 2.4.1 from
2010-06-29.

'_exptl_absorpt_correction_type' value 'Empirical'
changed to 'empirical' according to
/home/saulius/struct/CIF-dictionaries/cif_core.dic dictionary named
'cif_core.dic' version 2.4.1 from 2010-06-29.

Automatic conversion script
Id: cif_fix_values 1715 2011-07-08 13:25:40Z adriana 
;
_cod_original_sg_symbol_H-M 'P 21/n'
_cod_database_code 2011279
_cod_database_fobs_code 2011279

loop_
_symmetry_equiv_pos_as_xyz
'x, y, z'
'-x+1/2, y+1/2, -z+1/2'
'-x, -y, -z'
'x-1/2, -y-1/2, z-1/2'

loop_
_atom_site_label
_atom_site_fract_x
_atom_site_fract_y
_atom_site_fract_z
_atom_site_U_iso_or_equiv
_atom_site_adp_type
_atom_site_calc_flag
_atom_site_refinement_flags
_atom_site_occupancy
_atom_site_disorder_assembly
_atom_site_disorder_group
_atom_site_type_symbol
Sn1 .41074(2) .25654(2) .219490(10) .04600(10) Uani d . 1 . . Sn
O1 .4960(2) .1554(3) .3195(2) .0610(10) Uani d . 1 A . O
O2 .5899(2) .3179(4) .3319(2) .0710(10) Uani d . 1 A . O
O3 .8179(2) .1391(3) .62700(10) .0620(10) Uani d . 1 . . O
O4 .8014(2) .3116(4) .5384(2) .0680(10) Uani d . 1 A . O
N1 .6707(2) .1854(4) .4594(2) .0430(10) Uani d . 1 . . N
N2 .7288(2) .4356(4) .4011(2) .0720(10) Uani d . 1 . . N
C1 .3293(3) .0980(5) .2371(3) .0700(10) Uani d . 1 . . C
C2 .353(3) -.058(2) .247(2) .115(3) Uani d PD .50 A -1 C
C3 .392(2) -.109(2) .1850(10) .125(5) Uani d PD .50 A -1 C
C4 .363(2) -.248(2) .1460(10) .138(7) Uani d PD .50 A -1 C
C2' .355(3) -.051(2) .2640(10) .115(3) Uani d PD .50 A -2 C
C3' .393(2) -.138(2) .2110(10) .125(5) Uani d PD .50 A -2 C
C4' .342(2) -.160(2) .1310(10) .138(7) Uani d PD .50 A -2 C
C5 .4090(3) .4525(4) .2817(2) .0640(10) Uani d D 1 A . C
C6 .3986(3) .4362(5) .3629(3) .0770(10) Uani d D 1 . . C
C7 .3933(3) .5779(5) .4035(3) .084(2) Uani d D 1 A . C
C8 .4653(4) .6663(7) .4168(3) .098(2) Uani d D 1 . . C
C9 .4870(3) .2310(5) .1452(3) .0670(10) Uani d D 1 A . C
C10 .5293(4) .3638(7) .1289(3) .098(2) Uani d D 1 . . C
C11 .5839(5) .3339(9) .0762(5) .140(3) Uani d D 1 A . C
C12 .6285(6) .4610(10) .0600(6) .193(5) Uani d D 1 . . C
C13 .5612(2) .2092(4) .3517(2) .0490(10) Uani d . 1 . . C
C14 .6050(2) .1260(4) .4218(2) .0420(10) Uani d . 1 A . C
C15 .5768(2) .0004(4) .4441(2) .0550(10) Uani d . 1 . . C
C16 .6181(3) -.0649(5) .5094(3) .0690(10) Uani d . 1 A . C
C17 .6860(2) -.0047(4) .5498(2) .0550(10) Uani d . 1 . . C
C18 .7104(2) .1210(4) .5227(2) .0420(10) Uani d . 1 A . C
C19 .7829(2) .1973(5) .5650(2) .0490(10) Uani d . 1 . . C
C20 .7123(4) .5856(6) .4216(4) .107(2) Uani d . 1 . . C
C21 .7805(3) .4203(6) .3492(3) .0760(10) Uani d . 1 . . C
C22 .7579(4) .4690(10) .2747(4) .128(3) Uani d . 1 . . C
C23 .8104(6) .4480(10) .2269(4) .165(4) Uani d . 1 . . C
C24 .8784(6) .3900(10) .2507(5) .132(3) Uani d . 1 . . C
C25 .9001(5) .3410(10) .3240(6) .146(3) Uani d . 1 . . C
C26 .8496(4) .3622(9) .3739(4) .126(3) Uani d . 1 . . C
H2a .7493 .3883 .4446 .108 Uiso calc R 1 . . H
H2b .6836 .3932 .3797 .108 Uiso calc R 1 . . H
H1a .3114 .1256 .2824 .105 Uiso calc PR 1 A -1 H
H1b .2851 .1036 .1941 .105 Uiso calc PR 1 A -1 H
H2c .3881 -.0704 .2964 .172 Uiso calc PR .50 A -1 H
H2d .3077 -.1157 .2457 .172 Uiso calc PR .50 A -1 H
H3a .4472 -.1192 .2075 .188 Uiso calc PR .50 A -1 H
H3b .3870 -.0350 .1461 .188 Uiso calc PR .50 A -1 H
H4a .3917 -.2694 .1072 .208 Uiso calc PR .50 A -1 H
H4b .3093 -.2392 .1219 .208 Uiso calc PR .50 A -1 H
H4c .3704 -.3235 .1828 .208 Uiso calc PR .50 A -1 H
H2'1 .3110 -.1029 .2725 .172 Uiso calc PR .50 A -2 H
H2'2 .3920 -.0427 .3131 .172 Uiso calc PR .50 A -2 H
H3'1 .4069 -.2302 .2341 .188 Uiso calc PR .50 A -2 H
H3'2 .4400 -.0905 .2060 .188 Uiso calc PR .50 A -2 H
H4'1 .3705 -.2131 .1003 .208 Uiso calc PR .50 A -2 H
H4'2 .3273 -.0697 .1073 .208 Uiso calc PR .50 A -2 H
H4'3 .2967 -.2130 .1346 .208 Uiso calc PR .50 A -2 H
H5a .4571 .5028 .2834 .095 Uiso calc R 1 . . H
H5b .3674 .5116 .2534 .095 Uiso calc R 1 . . H
H6a .4417 .3820 .3924 .115 Uiso calc R 1 A . H
H6b .3518 .3820 .3619 .115 Uiso calc R 1 . . H
H7a .3511 .6330 .3732 .126 Uiso calc R 1 . . H
H7b .3809 .5586 .4526 .126 Uiso calc R 1 . . H
H8a .4572 .7534 .4421 .147 Uiso calc R 1 A . H
H8b .4776 .6880 .3685 .147 Uiso calc R 1 . . H
H8c .5072 .6143 .4483 .147 Uiso calc R 1 . . H
H9a .5251 .1596 .1670 .101 Uiso calc R 1 . . H
H9b .4577 .1939 .0967 .101 Uiso calc R 1 . . H
H10a .5586 .4025 .1770 .147 Uiso calc R 1 A . H
H10b .4918 .4351 .1054 .147 Uiso calc R 1 . . H
H11a .6201 .2603 .0994 .211 Uiso calc R 1 . . H
H11b .5540 .2969 .0280 .211 Uiso calc R 1 . . H
H12a .6610 .4336 .0262 .290 Uiso calc R 1 A . H
H12b .6599 .4961 .1071 .290 Uiso calc R 1 . . H
H12c .5933 .5337 .0363 .290 Uiso calc R 1 . . H
H15 .5312 -.0393 .4159 .082 Uiso calc R 1 A . H
H16 .6002 -.1495 .5264 .103 Uiso calc R 1 . . H
H17 .7145 -.0475 .5940 .082 Uiso calc R 1 A . H
H20a .6777 .5843 .4559 .161 Uiso calc R 1 . . H
H20b .6888 .6370 .3759 .161 Uiso calc R 1 . . H
H20c .7597 .6316 .4461 .161 Uiso calc R 1 . . H
H22 .7105 .5133 .2568 .192 Uiso calc R 1 . . H
H23 .7957 .4769 .1759 .248 Uiso calc R 1 . . H
H24 .9119 .3821 .2177 .198 Uiso calc R 1 . . H
H25 .9472 .2953 .3410 .219 Uiso calc R 1 . . H
H26 .8652 .3346 .4249 .189 Uiso calc R 1 . . H

loop_
_atom_site_aniso_label
_atom_site_aniso_U_11
_atom_site_aniso_U_22
_atom_site_aniso_U_33
_atom_site_aniso_U_12
_atom_site_aniso_U_13
_atom_site_aniso_U_23
Sn1 .0373(2) .0584(2) .0354(2) .00010(10) -.00640(10) -.00430(10)
O1 .047(2) .067(2) .054(2) -.0010(10) -.0190(10) .0030(10)
O2 .052(2) .090(2) .058(2) -.012(2) -.0140(10) .030(2)
O3 .058(2) .074(2) .0390(10) -.010(2) -.0170(10) .0050(10)
O4 .060(2) .079(2) .054(2) -.026(2) -.0130(10) .011(2)
N1 .039(2) .054(2) .0310(10) -.0040(10) -.0030(10) -.0010(10)
N2 .062(2) .083(3) .064(2) -.023(2) .000(2) .026(2)
C1 .057(3) .084(3) .066(3) -.007(2) .005(2) .004(2)
C2 .105(6) .096(5) .150(10) -.025(5) .037(9) -.009(6)
C3 .157(8) .091(7) .16(2) -.031(7) .090(10) .005(8)
C4 .16(2) .15(2) .100(10) -.04(2) .020(10) .000(10)
C2' .105(6) .096(5) .150(10) -.025(5) .037(9) -.009(6)
C3' .157(8) .091(7) .16(2) -.031(7) .090(10) .005(8)
C4' .16(2) .15(2) .100(10) -.04(2) .020(10) .000(10)
C5 .075(3) .058(2) .047(2) .002(2) -.009(2) -.006(2)
C6 .089(4) .072(3) .075(3) -.019(3) .030(3) -.022(2)
C7 .084(4) .081(3) .088(3) -.004(3) .025(3) -.030(3)
C8 .095(4) .110(4) .089(4) -.030(4) .020(3) -.039(3)
C9 .058(3) .086(3) .059(3) -.002(2) .014(2) .000(2)
C10 .095(4) .123(5) .079(4) -.020(4) .024(3) .009(3)
C11 .161(8) .148(7) .141(7) -.021(6) .094(6) .007(6)
C12 .170(9) .260(10) .159(8) -.071(9) .057(7) .074(8)
C13 .040(2) .060(2) .038(2) .001(2) -.007(2) .001(2)
C14 .036(2) .052(2) .033(2) -.001(2) -.0030(10) -.0030(10)
C15 .044(2) .059(2) .053(2) -.014(2) -.006(2) .001(2)
C16 .062(3) .063(2) .068(3) -.015(2) -.012(2) .022(2)
C17 .054(2) .056(2) .046(2) -.004(2) -.004(2) .013(2)
C18 .036(2) .054(2) .032(2) -.002(2) .0010(10) -.0020(10)
C19 .040(2) .066(2) .036(2) -.005(2) -.004(2) -.001(2)
C20 .118(5) .087(4) .119(5) -.008(4) .031(4) .015(3)
C21 .065(3) .086(3) .072(3) -.027(3) .001(3) .019(2)
C22 .087(5) .219(9) .076(4) -.011(5) .014(3) .045(5)
C23 .125(7) .290(10) .085(5) -.040(9) .022(5) .047(6)
C24 .125(7) .167(8) .114(6) -.038(6) .051(5) -.003(5)
C25 .116(6) .172(8) .167(8) .023(6) .069(6) .065(7)
C26 .101(5) .167(7) .116(5) .020(5) .036(4) .073(5)

loop_
_atom_type_symbol
_atom_type_description
_atom_type_scat_dispersion_real
_atom_type_scat_dispersion_imag
_atom_type_scat_source
C C .0033 .0016 'International Tables Vol C Tables 4.2.6.8 and 6.1.1.4'
H H .0000 .0000 'International Tables Vol C Tables 4.2.6.8 and 6.1.1.4'
N N .0061 .0033 'International Tables Vol C Tables 4.2.6.8 and 6.1.1.4'
O O .0106 .0060 'International Tables Vol C Tables 4.2.6.8 and 6.1.1.4'
Sn Sn -.6537 1.4246 'International Tables Vol C Tables 4.2.6.8 and 6.1.1.4'

loop_
_geom_angle_atom_site_label_1
_geom_angle_atom_site_label_2
_geom_angle_atom_site_label_3
_geom_angle_site_symmetry_3
_geom_angle
_geom_angle_publ_flag
C1 Sn1 C5 . 115.3(2) yes
C1 Sn1 C9 . 124.2(2) yes
C1 Sn1 O1 . 87.00(10) yes
C1 Sn1 O3 4_565 90.2(2) yes
C5 Sn1 C9 . 120.5(2) yes
C5 Sn1 O1 . 91.90(10) yes
C5 Sn1 O3 4_565 85.30(10) yes
C9 Sn1 O1 . 92.3(2) yes
C9 Sn1 O3 4_565 93.0(2) yes
O1 Sn1 O3 4_565 174.70(10) yes
C13 O1 Sn1 . 124.5(3) no
C19 O3 Sn1 4_666 125.7(3) no
C14 N1 C18 . 118.3(3) no
C21 N2 C20 . 115.9(4) no
C2 C1 Sn1 . 120(2) no
C3 C2 C1 . 113.0(10) no
C2 C3 C4 . 117.0(10) no
C2' C1 Sn1 . 121.0(10) no
C3' C2' C1 . 116.0(10) no
C2' C3' C4' . 115.0(10) no
C6 C5 Sn1 . 115.5(3) no
C5 C6 C7 . 113.8(4) no
C8 C7 C6 . 114.6(5) no
C10 C9 Sn1 . 116.3(3) no
C9 C10 C11 . 112.3(5) no
C12 C11 C10 . 114.4(7) no
O2 C13 O1 . 126.3(3) no
O2 C13 C14 . 119.5(3) no
O1 C13 C14 . 114.2(3) no
N1 C14 C15 . 123.2(3) no
N1 C14 C13 . 115.2(3) no
C15 C14 C13 . 121.6(3) no
C16 C15 C14 . 118.0(3) no
C17 C16 C15 . 119.9(4) no
C16 C17 C18 . 118.1(3) no
N1 C18 C17 . 122.5(3) no
N1 C18 C19 . 115.8(3) no
C17 C18 C19 . 121.6(3) no
O4 C19 O3 . 125.8(3) no
O4 C19 C18 . 118.8(3) no
O3 C19 C18 . 115.3(4) no
C26 C21 C22 . 120.2(6) no
C26 C21 N2 . 119.9(5) no
C22 C21 N2 . 119.8(5) no
C21 C22 C23 . 116.9(7) no
C24 C23 C22 . 123.2(8) no
C23 C24 C25 . 119.6(8) no
C24 C25 C26 . 118.8(8) no
C21 C26 C25 . 121.2(7) no
C21 N2 H2a . 108.3 no
C20 N2 H2a . 108.3 no
C21 N2 H2b . 108.3 no
C20 N2 H2b . 108.3 no
H2a N2 H2b . 107.4 no
C2 C1 H1a . 107.3 no
Sn1 C1 H1a . 107.3 no
C2 C1 H1b . 107.3 no
Sn1 C1 H1b . 107.3 no
H1a C1 H1b . 106.9 no
C3 C2 H2c . 109.1 no
C1 C2 H2c . 109.1 no
C3 C2 H2d . 109.1 no
C1 C2 H2d . 109.1 no
H2c C2 H2d . 107.8 no
C2 C3 H3a . 108.1 no
C4 C3 H3a . 108.1 no
C2 C3 H3b . 108.1 no
C4 C3 H3b . 108.1 no
H3a C3 H3b . 107.3 no
C3 C4 H4a . 109.5 no
C3 C4 H4b . 109.5 no
H4a C4 H4b . 109.5 no
C3 C4 H4c . 109.5 no
H4a C4 H4c . 109.5 no
H4b C4 H4c . 109.5 no
C3' C2' H2'1 . 108.2 no
C3' C2' H2'2 . 108.2 no
H2'1 C2' H2'2 . 107.4 no
C2' C3' H3'1 . 108.6 no
C4' C3' H3'1 . 108.6 no
C2' C3' H3'2 . 108.6 no
C4' C3' H3'2 . 108.6 no
H3'1 C3' H3'2 . 107.6 no
C3' C4' H4'1 . 109.5 no
C3' C4' H4'2 . 109.5 no
H4'1 C4' H4'2 . 109.5 no
C3' C4' H4'3 . 109.5 no
H4'1 C4' H4'3 . 109.5 no
H4'2 C4' H4'3 . 109.5 no
C6 C5 H5a . 108.4 no
Sn1 C5 H5a . 108.4 no
C6 C5 H5b . 108.4 no
Sn1 C5 H5b . 108.4 no
H5a C5 H5b . 107.5 no
C5 C6 H6a . 108.8 no
C7 C6 H6a . 108.8 no
C5 C6 H6b . 108.8 no
C7 C6 H6b . 108.8 no
H6a C6 H6b . 107.7 no
C8 C7 H7a . 108.6 no
C6 C7 H7a . 108.6 no
C8 C7 H7b . 108.6 no
C6 C7 H7b . 108.6 no
H7a C7 H7b . 107.6 no
C7 C8 H8a . 109.5 no
C7 C8 H8b . 109.5 no
H8a C8 H8b . 109.5 no
C7 C8 H8c . 109.5 no
H8a C8 H8c . 109.5 no
H8b C8 H8c . 109.5 no
C10 C9 H9a . 108.2 no
Sn1 C9 H9a . 108.2 no
C10 C9 H9b . 108.2 no
Sn1 C9 H9b . 108.2 no
H9a C9 H9b . 107.4 no
C9 C10 H10a . 109.1 no
C11 C10 H10a . 109.1 no
C9 C10 H10b . 109.1 no
C11 C10 H10b . 109.1 no
H10a C10 H10b . 107.9 no
C12 C11 H11a . 108.7 no
C10 C11 H11a . 108.7 no
C12 C11 H11b . 108.7 no
C10 C11 H11b . 108.7 no
H11a C11 H11b . 107.6 no
C11 C12 H12a . 109.5 no
C11 C12 H12b . 109.5 no
H12a C12 H12b . 109.5 no
C11 C12 H12c . 109.5 no
H12a C12 H12c . 109.5 no
H12b C12 H12c . 109.5 no
C16 C15 H15 . 121.0 no
C14 C15 H15 . 121.0 no
C17 C16 H16 . 120.0 no
C15 C16 H16 . 120.0 no
C16 C17 H17 . 120.9 no
C18 C17 H17 . 120.9 no
N2 C20 H20a . 109.5 no
N2 C20 H20b . 109.5 no
H20a C20 H20b . 109.5 no
N2 C20 H20c . 109.5 no
H20a C20 H20c . 109.5 no
H20b C20 H20c . 109.5 no
C21 C22 H22 . 121.6 no
C23 C22 H22 . 121.6 no
C24 C23 H23 . 118.4 no
C22 C23 H23 . 118.4 no
C23 C24 H24 . 120.2 no
C25 C24 H24 . 120.2 no
C24 C25 H25 . 120.6 no
C26 C25 H25 . 120.6 no
C21 C26 H26 . 119.4 no
C25 C26 H26 . 119.4 no

loop_
_geom_bond_atom_site_label_1
_geom_bond_atom_site_label_2
_geom_bond_site_symmetry_2
_geom_bond_distance
_geom_bond_publ_flag
Sn1 C1 . 2.146(5) yes
Sn1 C5 . 2.152(4) yes
Sn1 C9 . 2.113(5) yes
Sn1 O1 . 2.275(2) yes
Sn1 O3 4_565 2.279(2) yes
O1 C13 . 1.275(5) no
O2 C13 . 1.226(5) no
O3 C19 . 1.266(4) no
O4 C19 . 1.247(5) no
N1 C14 . 1.332(4) no
N1 C18 . 1.336(4) no
N2 C21 . 1.452(7) no
N2 C20 . 1.499(7) no
C1 C2 . 1.519(9) no
C2 C3 . 1.511(9) no
C3 C4 . 1.518(9) no
C1 C2' . 1.513(9) no
C2' C3' . 1.515(9) no
C3' C4' . 1.530(10) no
C5 C6 . 1.514(5) no
C6 C7 . 1.527(5) no
C7 C8 . 1.496(6) no
C9 C10 . 1.516(6) no
C10 C11 . 1.523(7) no
C11 C12 . 1.492(8) no
C13 C14 . 1.533(5) no
C14 C15 . 1.373(5) no
C15 C16 . 1.377(6) no
C16 C17 . 1.379(6) no
C17 C18 . 1.380(5) no
C18 C19 . 1.518(5) no
C21 C26 . 1.324(8) no
C21 C22 . 1.381(8) no
C22 C23 . 1.410(10) no
C23 C24 . 1.310(10) no
C24 C25 . 1.360(10) no
C25 C26 . 1.410(10) no
N2 H2a . .9000 no
N2 H2b . .9000 no
C1 H1a . .9700 no
C1 H1b . .9700 no
C2 H2c . .9700 no
C2 H2d . .9700 no
C3 H3a . .9700 no
C3 H3b . .9700 no
C4 H4a . .9600 no
C4 H4b . .9600 no
C4 H4c . .9600 no
C2' H2'1 . .9700 no
C2' H2'2 . .9700 no
C3' H3'1 . .9700 no
C3' H3'2 . .9700 no
C4' H4'1 . .9600 no
C4' H4'2 . .9600 no
C4' H4'3 . .9600 no
C5 H5a . .9700 no
C5 H5b . .9700 no
C6 H6a . .9700 no
C6 H6b . .9700 no
C7 H7a . .9700 no
C7 H7b . .9700 no
C8 H8a . .9600 no
C8 H8b . .9600 no
C8 H8c . .9600 no
C9 H9a . .9700 no
C9 H9b . .9700 no
C10 H10a . .9700 no
C10 H10b . .9700 no
C11 H11a . .9700 no
C11 H11b . .9700 no
C12 H12a . .9600 no
C12 H12b . .9600 no
C12 H12c . .9600 no
C15 H15 . .9300 no
C16 H16 . .9300 no
C17 H17 . .9300 no
C20 H20a . .9600 no
C20 H20b . .9600 no
C20 H20c . .9600 no
C22 H22 . .9300 no
C23 H23 . .9300 no
C24 H24 . .9300 no
C25 H25 . .9300 no
C26 H26 . .9300 no

loop_
_geom_hbond_atom_site_label_D
_geom_hbond_atom_site_label_H
_geom_hbond_atom_site_label_A
_geom_hbond_distance_DH
_geom_hbond_distance_HA
_geom_hbond_distance_DA
_geom_hbond_angle_DHA
_geom_hbond_publ_flag
N2 H2b O2 .90 1.83 2.732(5) 176.0 no
N2 H2a O4 .90 1.87 2.763(4) 171.9 no

loop_
_geom_torsion_atom_site_label_1
_geom_torsion_atom_site_label_2
_geom_torsion_atom_site_label_3
_geom_torsion_atom_site_label_4
_geom_torsion_site_symmetry_1
_geom_torsion
_geom_torsion_publ_flag
C9 Sn1 O1 C13 . 65.7(4) no
C1 Sn1 O1 C13 . -170.1(4) no
C5 Sn1 O1 C13 . -54.9(4) no
O3 Sn1 O1 C13 4_565 -113.0(10) no
C9 Sn1 C1 C2 . 43.0(10) no
C5 Sn1 C1 C2 . -138.0(10) no
O1 Sn1 C1 C2 . -48.0(10) no
O3 Sn1 C1 C2 4_565 137.0(10) no
Sn1 C1 C2 C3 . -50(3) no
C1 C2 C3 C4 . -131(3) no
C9 Sn1 C5 C6 . -141.5(4) no
C1 Sn1 C5 C6 . 39.9(4) no
O1 Sn1 C5 C6 . -47.6(4) no
O3 Sn1 C5 C6 4_565 127.9(4) no
Sn1 C5 C6 C7 . -176.9(4) no
C5 C6 C7 C8 . -64.7(7) no
C1 Sn1 C9 C10 . 168.9(4) no
C5 Sn1 C9 C10 . -9.6(5) no
O1 Sn1 C9 C10 . -103.2(4) no
O3 Sn1 C9 C10 4_565 76.7(4) no
Sn1 C9 C10 C11 . 178.8(5) no
C9 C10 C11 C12 . -178.6(7) no
Sn1 O1 C13 O2 . -4.2(7) no
Sn1 O1 C13 C14 . 175.4(2) no
C18 N1 C14 C15 . -1.3(5) no
C18 N1 C14 C13 . 177.7(3) no
O2 C13 C14 N1 . 4.0(6) no
O1 C13 C14 N1 . -175.6(3) no
O2 C13 C14 C15 . -177.0(4) no
O1 C13 C14 C15 . 3.4(6) no
N1 C14 C15 C16 . 1.4(6) no
C13 C14 C15 C16 . -177.5(4) no
C14 C15 C16 C17 . -.7(7) no
C15 C16 C17 C18 . .0(7) no
C14 N1 C18 C17 . .5(5) no
C14 N1 C18 C19 . -177.3(3) no
C16 C17 C18 N1 . .1(6) no
C16 C17 C18 C19 . 177.8(4) no
Sn1 O3 C19 O4 4_666 12.1(7) no
Sn1 O3 C19 C18 4_666 -165.1(2) no
N1 C18 C19 O4 . -1.0(6) no
C17 C18 C19 O4 . -178.9(4) no
N1 C18 C19 O3 . 176.5(4) no
C17 C18 C19 O3 . -1.4(6) no
C20 N2 C21 C26 . 113.0(7) no
C20 N2 C21 C22 . -65.8(7) no
C26 C21 C22 C23 . 3.0(10) no
N2 C21 C22 C23 . -178.8(8) no
C21 C22 C23 C24 . -2(2) no
C22 C23 C24 C25 . 3(2) no
C23 C24 C25 C26 . -4(2) no
C22 C21 C26 C25 . -4.0(10) no
N2 C21 C26 C25 . 177.8(7) no
C24 C25 C26 C21 . 4(2) no
